data_7020278
loop_
_publ_author_name
'Bozic-Weber, Biljana'
'Chaurin, Valerie'
'Constable, Edwin C.'
'Housecroft, Catherine E.'
'Meuwly, Markus'
'Neuburger, Markus'
'Rudd, Jennifer A.'
'Sch\"onhofer, Ewald'
'Siegfried, Liselotte'

_publ_section_title
;
 Exploring copper(i)-based dye-sensitized solar cells: a complementary
 experimental and TD-DFT investigation.
;
_journal_issue 46
_journal_name_full 'Dalton transactions (Cambridge, England : 2003)'
_journal_page_first 14157
_journal_page_last 14169
_journal_paper_doi 10.1039/c2dt31159c
_journal_volume 41
_journal_year 2012
_chemical_formula_moiety 'C50 H38 N4'
_chemical_formula_sum 'C50 H38 N4'
_chemical_formula_weight 694.88
_space_group_IT_number 61
_symmetry_cell_setting orthorhombic
_symmetry_space_group_name_Hall '-P 2ac 2ab'
_symmetry_space_group_name_H-M 'P b c a'
_atom_sites_solution_hydrogens difmap
_atom_sites_solution_primary direct
_audit_creation_date 11-12-10
_audit_creation_method CRYSTALS_ver_14.23
_cell_angle_alpha 90
_cell_angle_beta 90
_cell_angle_gamma 90
_cell_formula_units_Z 4
_cell_length_a 8.9360(3)
_cell_length_b 15.3904(5)
_cell_length_c 26.8164(9)
_cell_measurement_reflns_used 0
_cell_measurement_temperature 100
_cell_measurement_theta_max 0
_cell_measurement_theta_min 0
_cell_volume 3688.0(2)
_computing_cell_refinement 'SAINT (Siemens ,1995)'
_computing_data_collection 'SMART (Siemens, 1993)'
_computing_data_reduction 'SAINT (Siemens ,1995)'
_computing_molecular_graphics 'CAMERON (Watkin et al., 1996)'
_computing_publication_material 'CRYSTALS (Betteridge et al., 2003)'
_computing_structure_refinement 'CRYSTALS (Betteridge et al., 2003)'
_computing_structure_solution 'SHELXS 86 (Sheldrick, 1986)'
_diffrn_ambient_temperature 100
_diffrn_measured_fraction_theta_full 0.998
_diffrn_measured_fraction_theta_max 0.994
_diffrn_measurement_device Area
_diffrn_measurement_device_type 'Bruker SMART'
_diffrn_measurement_method '\f & \w scans'
_diffrn_radiation_monochromator graphite
_diffrn_radiation_type 'Cu K\a'
_diffrn_radiation_wavelength 1.54178
_diffrn_reflns_av_R_equivalents 0.068
_diffrn_reflns_limit_h_max 10
_diffrn_reflns_limit_h_min -10
_diffrn_reflns_limit_k_max 18
_diffrn_reflns_limit_k_min -18
_diffrn_reflns_limit_l_max 31
_diffrn_reflns_limit_l_min -32
_diffrn_reflns_number 35364
_diffrn_reflns_theta_full 67.102
_diffrn_reflns_theta_max 68.471
_diffrn_reflns_theta_min 3.296
_diffrn_standards_number 0
_exptl_absorpt_coefficient_mu 0.565
_exptl_absorpt_correction_T_max 0.99
_exptl_absorpt_correction_T_min 0.95
_exptl_absorpt_correction_type multi-scan
_exptl_absorpt_process_details 'SADABS (Siemens, 1996)'
_exptl_crystal_colour yellow
_exptl_crystal_density_diffrn 1.251
_exptl_crystal_density_method 'not measured'
_exptl_crystal_description plate
_exptl_crystal_F_000 1464
_exptl_crystal_size_max 0.220
_exptl_crystal_size_mid 0.100
_exptl_crystal_size_min 0.020
_refine_diff_density_max 0.22
_refine_diff_density_min -0.28
_refine_ls_extinction_method None
_refine_ls_goodness_of_fit_ref 1.0410
_refine_ls_hydrogen_treatment constr
_refine_ls_matrix_type full
_refine_ls_number_parameters 244
_refine_ls_number_reflns 2724
_refine_ls_number_restraints 0
_refine_ls_R_factor_all 0.0629
_refine_ls_R_factor_gt 0.0478
_refine_ls_shift/su_max 0.0005364
_refine_ls_shift/su_mean 0.0000435
_refine_ls_structure_factor_coef F
_refine_ls_weighting_details
;
Method, part 1, Chebychev polynomial, (Watkin, 1994, Prince, 1982)
[weight] = 1.0/[A~0~*T~0~(x)+A~1~*T~1~(x) ... +A~n-1~]*T~n-1~(x)]
where A~i~ are the Chebychev coefficients listed below and x= Fcalc/Fmax
Method = Robust Weighting (Prince, 1982)
W = [weight] * [1-(deltaF/6*sigmaF)^2^]^2^
A~i~ are:
0.284 0.297 0.145
;
_refine_ls_weighting_scheme calc
_refine_ls_wR_factor_all 0.0554
_refine_ls_wR_factor_gt 0.0384
_refine_ls_wR_factor_ref 0.0384
_reflns_limit_h_max 10
_reflns_limit_h_min 0
_reflns_limit_k_max 18
_reflns_limit_k_min 0
_reflns_limit_l_max 32
_reflns_limit_l_min 0
_reflns_number_gt 2724
_reflns_number_total 3377
_reflns_threshold_expression I>2.0\s(I)
_oxford_diffrn_Wilson_B_factor 0.00
_oxford_diffrn_Wilson_scale 0.00
_oxford_refine_ls_r_factor_ref 0.0478
_oxford_refine_ls_scale 0.09857(17)
_oxford_reflns_number_all 3362
_oxford_reflns_threshold_expression_ref I>2.0\s(I)
_oxford_structure_analysis_title 'uba15a in Pbca'
_cod_data_source_file c2dt31159c.txt
_cod_data_source_block Ligand
_cod_depositor_comments
;
The following automatic conversions were performed:

'_symmetry_cell_setting' value 'Orthorhombic' changed to
'orthorhombic' according to
/home/saulius/struct/CIF-dictionaries/cif_core.dic dictionary named
'cif_core.dic' version 2.4.2 from
2011-04-26.

'_atom_sites_solution_primary' value 'Direct' changed to
'direct' according to
/home/saulius/struct/CIF-dictionaries/cif_core.dic dictionary named
'cif_core.dic' version 2.4.2 from 2011-04-26.

Automatic conversion script
Id: cif_fix_values 1891 2012-01-12 08:04:46Z andrius 
;
_cod_database_code 7020278

loop_
_symmetry_equiv_pos_as_xyz
x,y,z
-x,-y,-z
-x+1/2,y+1/2,z
x+1/2,-y+1/2,-z
x,-y+1/2,z+1/2
-x,y+1/2,-z+1/2
-x+1/2,-y,z+1/2
x+1/2,y,-z+1/2

loop_
_atom_site_label
_atom_site_type_symbol
_atom_site_fract_x
_atom_site_fract_y
_atom_site_fract_z
_atom_site_U_iso_or_equiv
_atom_site_occupancy
_atom_site_adp_type
_atom_site_refinement_flags_posn
N1 N 0.07390(14) 0.60158(8) 0.02224(4) 0.0193 1.0000 Uani .
N2 N 0.04242(15) 1.07410(8) 0.18803(4) 0.0218 1.0000 Uani .
C1 C 0.07132(16) 0.52497(9) -0.00168(5) 0.0184 1.0000 Uani .
C2 C 0.19393(17) 0.49296(10) -0.02813(6) 0.0210 1.0000 Uani .
C3 C 0.32298(17) 0.54241(10) -0.02990(6) 0.0230 1.0000 Uani .
C4 C 0.32727(17) 0.62120(11) -0.00522(6) 0.0225 1.0000 Uani .
C5 C 0.20075(16) 0.64932(10) 0.02059(5) 0.0198 1.0000 Uani .
C6 C 0.20186(18) 0.73245(10) 0.04735(6) 0.0215 1.0000 Uani .
C7 C 0.09260(16) 0.75812(10) 0.07808(5) 0.0206 1.0000 Uani .
C8 C 0.08505(16) 0.83924(10) 0.10623(5) 0.0197 1.0000 Uani .
C9 C 0.16635(16) 0.91379(10) 0.09309(6) 0.0207 1.0000 Uani .
C10 C 0.15263(17) 0.99023(10) 0.11983(6) 0.0205 1.0000 Uani .
C11 C 0.05878(17) 0.99458(10) 0.16138(5) 0.0199 1.0000 Uani .
C12 C -0.01945(17) 0.92020(10) 0.17559(6) 0.0224 1.0000 Uani .
C13 C -0.00841(18) 0.84440(10) 0.14798(6) 0.0222 1.0000 Uani .
C14 C 0.03326(17) 1.07222(10) 0.24081(5) 0.0207 1.0000 Uani .
C15 C 0.12544(17) 1.01651(10) 0.26805(6) 0.0219 1.0000 Uani .
C16 C 0.11676(17) 1.01425(11) 0.31953(6) 0.0236 1.0000 Uani .
C17 C 0.01724(18) 1.06739(11) 0.34476(6) 0.0252 1.0000 Uani .
C18 C -0.07468(18) 1.12291(11) 0.31781(6) 0.0242 1.0000 Uani .
C19 C -0.06723(17) 1.12540(10) 0.26627(6) 0.0226 1.0000 Uani .
C20 C 0.00931(17) 1.15147(10) 0.16156(5) 0.0210 1.0000 Uani .
C21 C 0.06668(17) 1.23103(10) 0.17758(6) 0.0236 1.0000 Uani .
C22 C 0.03248(18) 1.30668(10) 0.15206(6) 0.0272 1.0000 Uani .
C23 C -0.05775(19) 1.30425(11) 0.11006(6) 0.0301 1.0000 Uani .
C24 C -0.1142(2) 1.22517(11) 0.09385(6) 0.0295 1.0000 Uani .
C25 C -0.08171(18) 1.14953(11) 0.11950(6) 0.0251 1.0000 Uani .
H21 H 0.1865 0.4378 -0.0448 0.0242 1.0000 Uiso R
H31 H 0.4095 0.5237 -0.0483 0.0277 1.0000 Uiso R
H41 H 0.4157 0.6548 -0.0063 0.0267 1.0000 Uiso R
H61 H 0.2894 0.7700 0.0426 0.0264 1.0000 Uiso R
H71 H 0.0103 0.7200 0.0831 0.0244 1.0000 Uiso R
H91 H 0.2302 0.9108 0.0643 0.0255 1.0000 Uiso R
H101 H 0.2068 1.0424 0.1099 0.0243 1.0000 Uiso R
H121 H -0.0842 0.9213 0.2047 0.0268 1.0000 Uiso R
H131 H -0.0662 0.7947 0.1575 0.0269 1.0000 Uiso R
H151 H 0.1961 0.9800 0.2507 0.0252 1.0000 Uiso R
H161 H 0.1796 0.9755 0.3378 0.0290 1.0000 Uiso R
H171 H 0.0104 1.0657 0.3805 0.0284 1.0000 Uiso R
H181 H -0.1429 1.1600 0.3355 0.0280 1.0000 Uiso R
H191 H -0.1298 1.1643 0.2479 0.0270 1.0000 Uiso R
H211 H 0.1275 1.2320 0.2063 0.0281 1.0000 Uiso R
H221 H 0.0701 1.3617 0.1634 0.0328 1.0000 Uiso R
H231 H -0.0805 1.3555 0.0920 0.0353 1.0000 Uiso R
H241 H -0.1757 1.2237 0.0646 0.0334 1.0000 Uiso R
H251 H -0.1213 1.0942 0.1086 0.0291 1.0000 Uiso R

loop_
_atom_site_aniso_label
_atom_site_aniso_U_11
_atom_site_aniso_U_22
_atom_site_aniso_U_33
_atom_site_aniso_U_23
_atom_site_aniso_U_13
_atom_site_aniso_U_12
N1 0.0194(6) 0.0215(7) 0.0168(6) 0.0001(5) -0.0013(5) 0.0003(5)
N2 0.0292(7) 0.0175(7) 0.0187(6) -0.0007(5) -0.0011(5) 0.0031(6)
C1 0.0207(7) 0.0201(8) 0.0143(7) 0.0007(6) -0.0017(6) 0.0010(6)
C2 0.0214(7) 0.0219(8) 0.0197(7) -0.0011(6) 0.0002(6) 0.0005(6)
C3 0.0195(8) 0.0271(8) 0.0223(8) -0.0031(7) 0.0030(6) 0.0018(6)
C4 0.0195(8) 0.0258(8) 0.0223(8) -0.0005(7) 0.0010(6) -0.0029(6)
C5 0.0195(7) 0.0229(8) 0.0171(7) 0.0022(6) -0.0019(6) -0.0004(6)
C6 0.0220(8) 0.0212(8) 0.0213(8) 0.0000(7) -0.0020(6) -0.0015(7)
C7 0.0205(7) 0.0210(8) 0.0202(8) 0.0013(6) -0.0023(6) -0.0012(6)
C8 0.0181(7) 0.0208(8) 0.0202(7) -0.0014(6) -0.0036(6) 0.0011(6)
C9 0.0193(8) 0.0240(8) 0.0186(7) -0.0007(6) -0.0013(6) 0.0019(6)
C10 0.0208(8) 0.0205(8) 0.0203(8) 0.0011(6) -0.0022(6) -0.0003(6)
C11 0.0224(8) 0.0179(8) 0.0193(7) -0.0008(6) -0.0045(6) 0.0029(6)
C12 0.0221(8) 0.0235(8) 0.0217(7) -0.0004(6) 0.0024(6) 0.0019(6)
C13 0.0215(8) 0.0201(8) 0.0249(8) 0.0002(6) 0.0006(6) -0.0012(7)
C14 0.0222(8) 0.0191(7) 0.0207(7) -0.0010(6) -0.0013(6) -0.0029(6)
C15 0.0208(7) 0.0206(8) 0.0242(8) -0.0015(7) -0.0001(6) 0.0007(6)
C16 0.0208(8) 0.0254(9) 0.0247(8) 0.0033(7) -0.0037(6) -0.0015(7)
C17 0.0265(8) 0.0296(9) 0.0195(7) 0.0002(7) 0.0009(7) -0.0038(7)
C18 0.0225(8) 0.0262(8) 0.0238(8) -0.0047(7) 0.0023(7) -0.0013(7)
C19 0.0195(7) 0.0233(8) 0.0249(8) -0.0006(6) -0.0024(7) -0.0003(7)
C20 0.0214(8) 0.0197(8) 0.0218(7) -0.0005(6) 0.0035(6) 0.0027(7)
C21 0.0222(8) 0.0240(8) 0.0245(8) -0.0009(7) 0.0007(7) 0.0010(7)
C22 0.0289(9) 0.0206(8) 0.0322(9) -0.0016(7) 0.0065(7) -0.0015(7)
C23 0.0338(9) 0.0261(9) 0.0303(9) 0.0085(7) 0.0055(8) 0.0083(8)
C24 0.0322(9) 0.0322(9) 0.0239(8) 0.0012(7) -0.0015(7) 0.0052(7)
C25 0.0282(8) 0.0229(8) 0.0243(8) -0.0014(6) -0.0018(7) 0.0033(7)

loop_
_atom_type_symbol
_atom_type_scat_dispersion_real
_atom_type_scat_dispersion_imag
_atom_type_scat_Cromer_Mann_a1
_atom_type_scat_Cromer_Mann_b1
_atom_type_scat_Cromer_Mann_a2
_atom_type_scat_Cromer_Mann_b2
_atom_type_scat_Cromer_Mann_a3
_atom_type_scat_Cromer_Mann_b3
_atom_type_scat_Cromer_Mann_a4
_atom_type_scat_Cromer_Mann_b4
_atom_type_scat_Cromer_Mann_c
_atom_type_scat_source
C 0.0181 0.0091 2.3100 20.8439 1.0200 10.2075 1.5886 0.5687 0.8650 51.6512 0.2156 'International Tables Vol C 4.2.6.8 and 6.1.1.4'
H 0.0000 0.0000 0.4930 10.5109 0.3229 26.1257 0.1402 3.1424 0.0408 57.7998 0.0030 'International Tables Vol C 4.2.6.8 and 6.1.1.4'
N 0.0311 0.0180 12.2126 0.0057 3.1322 9.8933 2.0125 28.9975 1.1663 0.5826 -11.5290 'International Tables Vol C 4.2.6.8 and 6.1.1.4'

loop_
_geom_angle_atom_site_label_1
_geom_angle_site_symmetry_1
_geom_angle_atom_site_label_2
_geom_angle_atom_site_label_3
_geom_angle
_geom_angle_publ_flag
C1 . N1 C5 118.44(13) yes
C11 . N2 C14 119.28(12) yes
C11 . N2 C20 119.46(12) yes
C14 . N2 C20 120.33(12) yes
C1 2_565 C1 N1 116.01(16) yes
C1 2_565 C1 C2 121.33(16) yes
N1 . C1 C2 122.65(14) yes
C1 . C2 C3 118.57(14) yes
C1 . C2 H21 119.6 no
C3 . C2 H21 121.8 no
C2 . C3 C4 119.32(14) yes
C2 . C3 H31 121.5 no
C4 . C3 H31 119.1 no
C3 . C4 C5 119.18(14) yes
C3 . C4 H41 119.3 no
C5 . C4 H41 121.5 no
C4 . C5 N1 121.83(14) yes
C4 . C5 C6 120.53(14) yes
N1 . C5 C6 117.63(13) yes
C5 . C6 C7 123.65(15) yes
C5 . C6 H61 117.1 no
C7 . C6 H61 119.2 no
C6 . C7 C8 127.21(14) yes
C6 . C7 H71 118.0 no
C8 . C7 H71 114.8 no
C7 . C8 C9 123.05(13) yes
C7 . C8 C13 119.32(14) yes
C9 . C8 C13 117.63(14) yes
C8 . C9 C10 121.30(14) yes
C8 . C9 H91 118.1 no
C10 . C9 H91 120.6 no
C9 . C10 C11 120.52(14) yes
C9 . C10 H101 121.0 no
C11 . C10 H101 118.5 no
N2 . C11 C10 120.21(14) yes
N2 . C11 C12 121.11(13) yes
C10 . C11 C12 118.68(14) yes
C11 . C12 C13 120.63(14) yes
C11 . C12 H121 120.3 no
C13 . C12 H121 119.1 no
C8 . C13 C12 121.20(14) yes
C8 . C13 H131 119.4 no
C12 . C13 H131 119.4 no
N2 . C14 C15 120.06(13) yes
N2 . C14 C19 120.94(13) yes
C15 . C14 C19 118.99(13) yes
C14 . C15 C16 120.32(14) yes
C14 . C15 H151 119.5 no
C16 . C15 H151 120.2 no
C15 . C16 C17 120.58(15) yes
C15 . C16 H161 119.7 no
C17 . C16 H161 119.8 no
C16 . C17 C18 119.29(14) yes
C16 . C17 H171 120.8 no
C18 . C17 H171 119.9 no
C17 . C18 C19 120.56(15) yes
C17 . C18 H181 119.0 no
C19 . C18 H181 120.5 no
C14 . C19 C18 120.25(15) yes
C14 . C19 H191 119.4 no
C18 . C19 H191 120.3 no
N2 . C20 C21 120.41(14) yes
N2 . C20 C25 120.68(14) yes
C21 . C20 C25 118.91(14) yes
C20 . C21 C22 120.30(15) yes
C20 . C21 H211 118.5 no
C22 . C21 H211 121.2 no
C21 . C22 C23 120.50(15) yes
C21 . C22 H221 120.5 no
C23 . C22 H221 119.0 no
C22 . C23 C24 119.33(15) yes
C22 . C23 H231 121.2 no
C24 . C23 H231 119.4 no
C23 . C24 C25 120.42(15) yes
C23 . C24 H241 119.0 no
C25 . C24 H241 120.5 no
C20 . C25 C24 120.53(16) yes
C20 . C25 H251 118.6 no
C24 . C25 H251 120.9 no

loop_
_geom_bond_atom_site_label_1
_geom_bond_atom_site_label_2
_geom_bond_site_symmetry_2
_geom_bond_distance
_geom_bond_publ_flag
N1 C1 . 1.3424(19) yes
N1 C5 . 1.3515(19) yes
N2 C11 . 1.4247(19) yes
N2 C14 . 1.4181(18) yes
N2 C20 . 1.4175(19) yes
C1 C1 2_565 1.491(3) yes
C1 C2 . 1.395(2) yes
C2 C3 . 1.382(2) yes
C2 H21 . 0.962 no
C3 C4 . 1.382(2) yes
C3 H31 . 0.962 no
C4 C5 . 1.394(2) yes
C4 H41 . 0.945 no
C5 C6 . 1.467(2) yes
C6 C7 . 1.337(2) yes
C6 H61 . 0.981 no
C7 C8 . 1.461(2) yes
C7 H71 . 0.950 no
C8 C9 . 1.403(2) yes
C8 C13 . 1.399(2) yes
C9 C10 . 1.383(2) yes
C9 H91 . 0.961 no
C10 C11 . 1.396(2) yes
C10 H101 . 0.975 no
C11 C12 . 1.394(2) yes
C12 C13 . 1.385(2) yes
C12 H121 . 0.971 no
C13 H131 . 0.958 no
C14 C15 . 1.395(2) yes
C14 C19 . 1.394(2) yes
C15 C16 . 1.383(2) yes
C15 H151 . 0.964 no
C16 C17 . 1.385(2) yes
C16 H161 . 0.955 no
C17 C18 . 1.388(2) yes
C17 H171 . 0.960 no
C18 C19 . 1.384(2) yes
C18 H181 . 0.960 no
C19 H191 . 0.956 no
C20 C21 . 1.395(2) yes
C20 C25 . 1.391(2) yes
C21 C22 . 1.385(2) yes
C21 H211 . 0.942 no
C22 C23 . 1.386(2) yes
C22 H221 . 0.960 no
C23 C24 . 1.387(2) yes
C23 H231 . 0.948 no
C24 C25 . 1.383(2) yes
C24 H241 . 0.959 no
C25 H251 . 0.968 no
